data_7234692
loop_
_publ_author_name
'Fairbairn, Robyn E.'
'Teat, Simon J.'
'Ling, Irene'
'Dalgarno, Scott J.'

_publ_section_title
;
 Investigations into the assembly behaviour of a
 &#x2018;rigidified&#x2019; p-carboxylatocalix[4]arene
;
_journal_issue 43
_journal_name_full CrystEngComm
_journal_page_first 6659
_journal_paper_doi 10.1039/C9CE01326A
_journal_volume 21
_journal_year 2019
_chemical_formula_moiety '0.5(C104 H100 Mn2 N4 O32), 0.5(C10 H10 N2), 4(O)'
_chemical_formula_sum 'C57 H65 Mn N3 O20'
_chemical_formula_weight 1167.06
_space_group_crystal_system monoclinic
_space_group_IT_number 15
_space_group_name_Hall '-C 2yc'
_space_group_name_H-M_alt 'C 1 2/c 1'
_symmetry_space_group_name_Hall '-C 2yc'
_symmetry_space_group_name_H-M 'C 1 2/c 1'
_atom_sites_solution_hydrogens geom
_audit_creation_date 2019-10-08
_audit_creation_method
;
Olex2 1.2
(compiled 2018.05.29 svn.r3510 for OlexSys, GUI svn.r5506)
;
_audit_update_record
;
2019-10-08 deposited with the CCDC.    2019-10-14 downloaded from the CCDC.
;
_cell_angle_alpha 90
_cell_angle_beta 91.647(2)
_cell_angle_gamma 90
_cell_formula_units_Z 4
_cell_length_a 12.4398(5)
_cell_length_b 27.9839(11)
_cell_length_c 15.9403(6)
_cell_measurement_temperature 100(2)
_cell_volume 5546.8(4)
_computing_cell_refinement 'Bruker SAINT'
_computing_data_collection 'Bruker APEX2'
_computing_data_reduction 'Bruker SAINT'
_computing_molecular_graphics 'Olex2 (Dolomanov et al., 2009)'
_computing_publication_material 'Olex2 (Dolomanov et al., 2009)'
_computing_structure_refinement 'ShelXL (Sheldrick, 2015)'
_computing_structure_solution 'SHELXS-97 (Sheldrick, 2008)'
_diffrn_ambient_temperature 100.15
_diffrn_measured_fraction_theta_full 0.999
_diffrn_measured_fraction_theta_max 0.998
_diffrn_measurement_device_type 'Bruker Apex II CCD diffractometer'
_diffrn_measurement_method '\w rotation with narrow frames'
_diffrn_radiation_type Synchrotron
_diffrn_radiation_wavelength 0.7749
_diffrn_reflns_av_R_equivalents 0.0440
_diffrn_reflns_av_unetI/netI 0.0284
_diffrn_reflns_Laue_measured_fraction_full 0.999
_diffrn_reflns_Laue_measured_fraction_max 0.998
_diffrn_reflns_limit_h_max 15
_diffrn_reflns_limit_h_min -15
_diffrn_reflns_limit_k_max 34
_diffrn_reflns_limit_k_min -34
_diffrn_reflns_limit_l_max 19
_diffrn_reflns_limit_l_min -19
_diffrn_reflns_number 35944
_diffrn_reflns_point_group_measured_fraction_full 0.999
_diffrn_reflns_point_group_measured_fraction_max 0.998
_diffrn_reflns_theta_full 27.706
_diffrn_reflns_theta_max 29.030
_diffrn_reflns_theta_min 2.112
_diffrn_source 'Advanced Light Source station 11.3.1'
_exptl_absorpt_coefficient_mu 0.401
_exptl_absorpt_correction_T_max 0.8621
_exptl_absorpt_correction_T_min 0.8118
_exptl_absorpt_correction_type multi-scan
_exptl_absorpt_process_details
;
SADABS-2014/4 (Bruker,2014) was used for absorption correction.
wR2(int) was 0.0875 before and 0.0517 after correction.
The Ratio of minimum to maximum transmission is 0.9417.
The \l/2 correction factor is Not present.
;
_exptl_crystal_colour orange
_exptl_crystal_density_diffrn 1.398
_exptl_crystal_density_meas ?
_exptl_crystal_density_method 'not measured'
_exptl_crystal_description block
_exptl_crystal_F_000 2452
_exptl_crystal_size_max 0.13
_exptl_crystal_size_mid 0.05
_exptl_crystal_size_min 0.03
_refine_diff_density_max 1.013
_refine_diff_density_min -1.810
_refine_diff_density_rms 0.100
_refine_ls_extinction_method none
_refine_ls_goodness_of_fit_ref 1.041
_refine_ls_hydrogen_treatment constr
_refine_ls_matrix_type full
_refine_ls_number_parameters 350
_refine_ls_number_reflns 5701
_refine_ls_number_restraints 41
_refine_ls_restrained_S_all 1.062
_refine_ls_R_factor_all 0.1058
_refine_ls_R_factor_gt 0.0852
_refine_ls_shift/su_max 0.000
_refine_ls_shift/su_mean 0.000
_refine_ls_structure_factor_coef Fsqd
_refine_ls_weighting_details 'w=1/[\s^2^(Fo^2^)+(0.1702P)^2^+15.3898P] where P=(Fo^2^+2Fc^2^)/3'
_refine_ls_weighting_scheme calc
_refine_ls_wR_factor_gt 0.2477
_refine_ls_wR_factor_ref 0.2733
_reflns_Friedel_coverage 0.000
_reflns_number_gt 4310
_reflns_number_total 5701
_reflns_threshold_expression 'I > 2\s(I)'
_cod_data_source_file c9ce01326a1.cif
_cod_data_source_block 8
_cod_depositor_comments
;
The following automatic conversions were performed:

'_exptl_crystal_density_meas' value 'not measured' was changed to '?'
- the value is perceived as not measured.

Automatic conversion script
Id: cif_fix_values 4973 2017-02-22 13:04:09Z antanas 

 Adding full bibliography for 7234691--7234694.cif.
;
_cod_database_code 7234692
_shelx_shelxl_version_number 2018/3
_shelx_space_group_comment
;
The symmetry employed for this shelxl refinement is uniquely defined
by the following loop, which should always be used as a source of
symmetry information in preference to the above space-group names.
They are only intended as comments.
;
_shelx_estimated_absorpt_t_max 0.988
_shelx_estimated_absorpt_t_min 0.950
_olex2_refinement_description
;
1. Fixed Uiso
 At 1.2 times of:
  All C(H) groups, All C(H,H) groups, All O(H) groups
 At 1.5 times of:
  All C(H,H,H) groups
2. Restrained distances
 C25-C24
 1.39 with sigma of 0.02
 C24-C23
 1.39 with sigma of 0.02
 C23-C22
 1.39 with sigma of 0.02
 C21-C22
 1.39 with sigma of 0.02
 C25-N1
 1.39 with sigma of 0.02
 C21-N1
 1.39 with sigma of 0.02
 N36-C37
 1.39 with sigma of 0.02
 C37-C38
 1.39 with sigma of 0.02
 C40-C39
 1.39 with sigma of 0.02
 C38-C39
 1.39 with sigma of 0.02
 N36-C35
 1.39 with sigma of 0.02
 C40-C35
 1.39 with sigma of 0.02
 O8-C26
 1.45 with sigma of 0.02
 O8-C26A
 1.45 with sigma of 0.02
3. Restrained planarity
 C35, N36, C37, C38, C39, C40
 with sigma of 0.01
4. Uiso/Uaniso restraints and constraints
N1 \\sim C22 \\sim C23 \\sim C24 \\sim C25 \\sim C26: within 2A with sigma of
0.01 and sigma for terminal atoms of 0.02
Uanis(C35) = Uanis(N36) = Uanis(C37) = Uanis(C38) = Uanis(C39) = Uanis(C40)
Uanis(O9) = Uanis(O9A) = Uanis(O10) = Uanis(O8) = Uanis(C26) = Uanis(C26A)
5. Others
 Fixed Sof: C26(0.5) H26A(0.5) H26B(0.5) H26C(0.5) C40(0.5) H40(0.5) C38(0.5)
 H38(0.5) C39(0.5) H39(0.5) C37(0.5) H37(0.5) C35(0.5) H35(0.5) O9(0.5)
 O9A(0.5) C26A(0.5) H26D(0.5) H26E(0.5) H26F(0.5)
6.a Secondary CH2 refined with riding coordinates:
 C7(H7A,H7B), C14(H14A,H14B), C15(H15A,H15B), C16(H16A,H16B), C17(H17A,H17B),
 C18(H18A,H18B)
6.b Me refined with riding coordinates:
 C26(H26A,H26B,H26C), C26A(H26D,H26E,H26F)
6.c Aromatic/amide H refined with riding coordinates:
 C2(H2), C4(H4), C9(H9), C11(H11), C21(H21), C23(H23), C24(H24), C25(H25),
 C40(H40), C38(H38), C39(H39), C37(H37), C35(H35), C22(H22)
6.d Tetrahedral OH refined with riding coordinates:
 O5(H5)
;
_olex2_submission_special_instructions 'No special instructions were received'

loop_
_space_group_symop_operation_xyz
'x, y, z'
'-x, y, -z+1/2'
'x+1/2, y+1/2, z'
'-x+1/2, y+1/2, -z+1/2'
'-x, -y, -z'
'x, -y, z-1/2'
'-x+1/2, -y+1/2, -z'
'x+1/2, -y+1/2, z-1/2'

loop_
_atom_site_label
_atom_site_type_symbol
_atom_site_fract_x
_atom_site_fract_y
_atom_site_fract_z
_atom_site_U_iso_or_equiv
_atom_site_adp_type
_atom_site_occupancy
_atom_site_site_symmetry_order
_atom_site_calc_flag
_atom_site_refinement_flags_posn
_atom_site_refinement_flags_adp
_atom_site_refinement_flags_occupancy
_atom_site_disorder_assembly
_atom_site_disorder_group
Mn1 Mn 0.500000 0.500000 0.500000 0.0494(3) Uani 1 2 d S T P A .
O1 O 0.36220(18) 0.22025(9) 0.79553(14) 0.0332(6) Uani 1 1 d . . . . .
O2 O 0.2787(2) 0.14048(10) 0.6780(2) 0.0519(8) Uani 1 1 d . . . . .
O3 O 0.4059(2) 0.21159(8) 0.61470(14) 0.0328(6) Uani 1 1 d . . . . .
O4 O 0.1120(3) 0.38092(12) 0.99004(19) 0.0556(8) Uani 1 1 d . . . . .
O5 O 0.0234(2) 0.38008(12) 0.8666(2) 0.0569(8) Uani 1 1 d . . . . .
H5 H -0.014021 0.400856 0.890065 0.068 Uiso 1 1 calc R . . . .
O6 O 0.3032(2) 0.43360(9) 0.5917(2) 0.0483(7) Uani 1 1 d . . . . .
O7 O 0.4496(2) 0.42830(9) 0.51644(18) 0.0462(7) Uani 1 1 d . . . . .
O8 O 0.6122(3) 0.47754(13) 0.4040(3) 0.0737(7) Uani 1 1 d D . . . .
N1 N 0.3709(4) 0.51422(14) 0.3984(3) 0.0644(11) Uani 1 1 d D U . . .
C1 C 0.3205(3) 0.27471(12) 0.9063(2) 0.0323(7) Uani 1 1 d . . . . .
C2 C 0.2548(3) 0.31052(13) 0.9344(2) 0.0363(8) Uani 1 1 d . . . . .
H2 H 0.266236 0.322789 0.989548 0.044 Uiso 1 1 calc R . . . .
C3 C 0.1715(3) 0.32923(14) 0.8835(2) 0.0370(8) Uani 1 1 d . . . . .
C4 C 0.1587(3) 0.31262(14) 0.8008(2) 0.0370(8) Uani 1 1 d . . . . .
H4 H 0.104335 0.326083 0.764982 0.044 Uiso 1 1 calc R . . . .
C5 C 0.2235(3) 0.27723(12) 0.7708(2) 0.0324(7) Uani 1 1 d . . . . .
C6 C 0.3016(3) 0.25664(12) 0.8252(2) 0.0309(7) Uani 1 1 d . . . . .
C7 C 0.2187(3) 0.26155(13) 0.6798(2) 0.0323(7) Uani 1 1 d . . . . .
H7A H 0.148257 0.270492 0.653861 0.039 Uiso 1 1 calc R . . . .
H7B H 0.226064 0.226378 0.676534 0.039 Uiso 1 1 calc R . . . .
C8 C 0.3086(2) 0.28523(11) 0.63216(19) 0.0265(7) Uani 1 1 d . . . . .
C9 C 0.3040(2) 0.33411(11) 0.61851(19) 0.0263(6) Uani 1 1 d . . . . .
H9 H 0.244162 0.351679 0.637669 0.032 Uiso 1 1 calc R . . . .
C10 C 0.3848(3) 0.35784(11) 0.57760(19) 0.0274(7) Uani 1 1 d . . . . .
C11 C 0.4743(3) 0.33245(11) 0.55316(19) 0.0284(7) Uani 1 1 d . . . . .
H11 H 0.531268 0.348924 0.527209 0.034 Uiso 1 1 calc R . . . .
C12 C 0.4826(3) 0.28377(11) 0.56568(18) 0.0260(6) Uani 1 1 d . . . . .
C13 C 0.3978(3) 0.26011(10) 0.60361(18) 0.0257(6) Uani 1 1 d . . . . .
C14 C 0.5840(3) 0.25761(12) 0.5409(2) 0.0328(7) Uani 1 1 d . . . . .
H14A H 0.574344 0.222807 0.548969 0.039 Uiso 1 1 calc R . . . .
H14B H 0.597324 0.263411 0.480842 0.039 Uiso 1 1 calc R . . . .
C15 C 0.3202(4) 0.17341(14) 0.8148(3) 0.0455(9) Uani 1 1 d . . . . .
H15A H 0.240943 0.174953 0.817939 0.055 Uiso 1 1 calc R . . . .
H15B H 0.349660 0.162684 0.870036 0.055 Uiso 1 1 calc R . . . .
C16 C 0.3506(4) 0.13866(15) 0.7486(3) 0.0478(10) Uani 1 1 d . . . . .
H16A H 0.424341 0.145840 0.730466 0.057 Uiso 1 1 calc R . . . .
H16B H 0.350707 0.105962 0.772278 0.057 Uiso 1 1 calc R . . . .
C17 C 0.3276(5) 0.13561(14) 0.5998(3) 0.0629(14) Uani 1 1 d . . . . .
H17A H 0.283083 0.114554 0.562902 0.076 Uiso 1 1 calc R . . . .
H17B H 0.399178 0.120605 0.607892 0.076 Uiso 1 1 calc R . . . .
C18 C 0.3397(4) 0.18350(13) 0.5588(2) 0.0481(10) Uani 1 1 d . . . . .
H18A H 0.374065 0.180043 0.503830 0.058 Uiso 1 1 calc R . . . .
H18B H 0.268557 0.198799 0.549656 0.058 Uiso 1 1 calc R . . . .
C19 C 0.1002(3) 0.36561(15) 0.9188(3) 0.0447(9) Uani 1 1 d . . . . .
C20 C 0.3778(3) 0.41020(12) 0.5608(2) 0.0355(8) Uani 1 1 d . . . . .
C21 C 0.2818(9) 0.4885(3) 0.3913(6) 0.156(5) Uani 1 1 d D . . . .
H21 H 0.274399 0.462203 0.428472 0.188 Uiso 1 1 calc R . . . .
C23 C 0.2075(7) 0.5343(3) 0.2819(4) 0.106(2) Uani 1 1 d D U . . .
H23 H 0.155969 0.539137 0.237531 0.127 Uiso 1 1 calc R . . . .
C24 C 0.2891(7) 0.5642(2) 0.2934(4) 0.0919(18) Uani 1 1 d D U . . .
H24 H 0.291448 0.593277 0.262642 0.110 Uiso 1 1 calc R . . . .
C25 C 0.3700(6) 0.5530(2) 0.3499(4) 0.0857(17) Uani 1 1 d D U . . .
H25 H 0.429406 0.574277 0.354908 0.103 Uiso 1 1 calc R . . . .
C26 C 0.6672(10) 0.4349(4) 0.3972(9) 0.0737(7) Uani 0.5 1 d D U . A 1
H26A H 0.711239 0.435759 0.347177 0.111 Uiso 0.5 1 calc R . . A 1
H26B H 0.713744 0.430245 0.447142 0.111 Uiso 0.5 1 calc R . . A 1
H26C H 0.615705 0.408490 0.392296 0.111 Uiso 0.5 1 calc R . . A 1
C40 C 0.5154(7) 0.3727(4) 0.3405(7) 0.0703(11) Uani 0.5 1 d D . . . .
H40 H 0.506981 0.381191 0.397616 0.084 Uiso 0.5 1 calc R . . . .
C38 C 0.5521(7) 0.3946(4) 0.2091(7) 0.0703(11) Uani 0.5 1 d D . . . .
H38 H 0.571099 0.417575 0.168212 0.084 Uiso 0.5 1 calc R . . . .
C39 C 0.5461(7) 0.4073(4) 0.2897(6) 0.0703(11) Uani 0.5 1 d D . . . .
H39 H 0.562537 0.438693 0.309076 0.084 Uiso 0.5 1 calc R . . . .
C37 C 0.5298(6) 0.3463(4) 0.1848(7) 0.0703(11) Uani 0.5 1 d D . . . .
H37 H 0.534475 0.336330 0.128047 0.084 Uiso 0.5 1 calc R . . . .
C35 C 0.4949(5) 0.3268(4) 0.3204(7) 0.0703(11) Uani 0.5 1 d D . . . .
H35 H 0.476103 0.304874 0.363109 0.084 Uiso 0.5 1 calc R . . . .
N36 N 0.500000 0.3134(2) 0.250000 0.0703(11) Uani 1 2 d DS T P . .
O9 O 0.9720(6) 0.4566(3) 0.4144(5) 0.0737(7) Uani 0.5 1 d . . . B 1
O10 O 0.9056(3) 0.55144(13) 0.4286(3) 0.0737(7) Uani 1 1 d . . . . .
C22 C 0.1991(8) 0.4971(3) 0.3340(6) 0.129(3) Uani 1 1 d D U . . .
H22 H 0.137470 0.476996 0.331575 0.155 Uiso 1 1 calc R . . . .
O9A O 0.8689(6) 0.4553(3) 0.4141(5) 0.0737(7) Uani 0.5 1 d . . . C 2
C26A C 0.6969(10) 0.4442(4) 0.4305(8) 0.0737(7) Uani 0.5 1 d D . . A 2
H26D H 0.741791 0.436733 0.382746 0.111 Uiso 0.5 1 calc R . . A 2
H26E H 0.741344 0.458709 0.475422 0.111 Uiso 0.5 1 calc R . . A 2
H26F H 0.664322 0.414714 0.451243 0.111 Uiso 0.5 1 calc R . . A 2

loop_
_atom_site_aniso_label
_atom_site_aniso_U_11
_atom_site_aniso_U_22
_atom_site_aniso_U_33
_atom_site_aniso_U_23
_atom_site_aniso_U_13
_atom_site_aniso_U_12
Mn1 0.0755(7) 0.0233(4) 0.0499(6) 0.0040(3) 0.0111(5) -0.0089(4)
O1 0.0301(12) 0.0403(14) 0.0292(12) 0.0053(10) -0.0019(9) -0.0043(10)
O2 0.0524(17) 0.0366(15) 0.065(2) 0.0133(13) -0.0238(14) -0.0166(12)
O3 0.0482(14) 0.0199(11) 0.0295(12) 0.0011(9) -0.0133(10) -0.0032(9)
O4 0.0581(18) 0.063(2) 0.0455(17) 0.0087(14) 0.0014(14) 0.0151(15)
O5 0.0437(16) 0.074(2) 0.0527(17) 0.0076(15) -0.0010(13) 0.0176(15)
O6 0.0502(16) 0.0257(12) 0.0701(19) 0.0021(12) 0.0194(14) 0.0039(11)
O7 0.0628(18) 0.0224(12) 0.0546(16) 0.0034(11) 0.0244(14) -0.0043(11)
O8 0.0756(15) 0.0604(13) 0.0855(17) -0.0044(11) 0.0098(12) -0.0071(11)
N1 0.095(3) 0.0408(19) 0.057(2) 0.0105(17) -0.004(2) -0.014(2)
C1 0.0302(16) 0.0361(18) 0.0305(16) 0.0130(14) -0.0010(13) -0.0080(13)
C2 0.0358(18) 0.042(2) 0.0307(17) 0.0106(15) -0.0003(14) -0.0078(15)
C3 0.0320(17) 0.044(2) 0.0349(18) 0.0106(15) 0.0029(14) -0.0029(15)
C4 0.0288(17) 0.045(2) 0.0373(18) 0.0151(15) -0.0013(14) -0.0051(14)
C5 0.0269(16) 0.0377(18) 0.0325(17) 0.0124(14) -0.0021(13) -0.0119(13)
C6 0.0270(16) 0.0372(18) 0.0285(16) 0.0120(13) -0.0007(12) -0.0103(13)
C7 0.0284(16) 0.0362(18) 0.0318(17) 0.0099(14) -0.0090(13) -0.0098(13)
C8 0.0287(15) 0.0281(16) 0.0221(14) 0.0037(12) -0.0086(12) -0.0075(12)
C9 0.0267(15) 0.0266(15) 0.0253(15) 0.0019(12) -0.0023(12) -0.0016(12)
C10 0.0329(16) 0.0240(15) 0.0254(15) 0.0009(12) 0.0014(12) -0.0028(12)
C11 0.0317(16) 0.0296(16) 0.0238(15) -0.0006(12) 0.0018(12) -0.0049(13)
C12 0.0320(16) 0.0260(15) 0.0197(14) -0.0035(11) -0.0054(12) 0.0019(12)
C13 0.0366(16) 0.0205(14) 0.0195(13) 0.0012(11) -0.0101(12) -0.0020(12)
C14 0.0375(18) 0.0346(17) 0.0258(15) -0.0095(13) -0.0041(13) 0.0064(14)
C15 0.055(2) 0.039(2) 0.042(2) 0.0176(16) 0.0078(17) 0.0047(17)
C16 0.056(2) 0.046(2) 0.041(2) 0.0105(17) -0.0053(18) 0.0072(18)
C17 0.112(4) 0.0270(19) 0.048(2) 0.0022(17) -0.030(3) -0.017(2)
C18 0.079(3) 0.0266(17) 0.037(2) -0.0006(15) -0.0233(19) -0.0099(18)
C19 0.041(2) 0.050(2) 0.043(2) 0.0122(18) 0.0005(16) 0.0010(17)
C20 0.045(2) 0.0252(16) 0.0370(18) 0.0007(13) 0.0094(15) -0.0019(14)
C21 0.201(10) 0.099(5) 0.162(9) 0.079(6) -0.110(8) -0.079(7)
C23 0.147(6) 0.096(4) 0.072(4) 0.013(3) -0.036(4) -0.005(4)
C24 0.142(5) 0.070(3) 0.062(3) 0.012(3) -0.021(3) 0.000(3)
C25 0.119(4) 0.065(3) 0.072(3) 0.021(3) -0.017(3) -0.020(3)
C26 0.0756(15) 0.0604(13) 0.0855(17) -0.0044(11) 0.0098(12) -0.0071(11)
C40 0.071(2) 0.074(3) 0.066(2) 0.009(2) 0.010(2) 0.015(3)
C38 0.071(2) 0.074(3) 0.066(2) 0.009(2) 0.010(2) 0.015(3)
C39 0.071(2) 0.074(3) 0.066(2) 0.009(2) 0.010(2) 0.015(3)
C37 0.071(2) 0.074(3) 0.066(2) 0.009(2) 0.010(2) 0.015(3)
C35 0.071(2) 0.074(3) 0.066(2) 0.009(2) 0.010(2) 0.015(3)
N36 0.071(2) 0.074(3) 0.066(2) 0.009(2) 0.010(2) 0.015(3)
O9 0.0756(15) 0.0604(13) 0.0855(17) -0.0044(11) 0.0098(12) -0.0071(11)
O10 0.0756(15) 0.0604(13) 0.0855(17) -0.0044(11) 0.0098(12) -0.0071(11)
C22 0.156(7) 0.108(5) 0.119(6) 0.041(4) -0.056(5) -0.034(5)
O9A 0.0756(15) 0.0604(13) 0.0855(17) -0.0044(11) 0.0098(12) -0.0071(11)
C26A 0.0756(15) 0.0604(13) 0.0855(17) -0.0044(11) 0.0098(12) -0.0071(11)

loop_
_atom_type_symbol
_atom_type_description
_atom_type_scat_dispersion_real
_atom_type_scat_dispersion_imag
_atom_type_scat_source
C C 0.0044 0.0020 'International Tables Vol C Tables 4.2.6.8 and 6.1.1.4'
H H 0.0000 0.0000 'International Tables Vol C Tables 4.2.6.8 and 6.1.1.4'
N N 0.0081 0.0039 'International Tables Vol C Tables 4.2.6.8 and 6.1.1.4'
O O 0.0141 0.0074 'International Tables Vol C Tables 4.2.6.8 and 6.1.1.4'
Mn Mn 0.3653 0.8599 'International Tables Vol C Tables 4.2.6.8 and 6.1.1.4'

loop_
_geom_angle_atom_site_label_1
_geom_angle_atom_site_label_2
_geom_angle_atom_site_label_3
_geom_angle
_geom_angle_site_symmetry_1
_geom_angle_site_symmetry_3
O7 Mn1 O7 180.0 5_666 .
O7 Mn1 O8 89.35(12) . 5_666
O7 Mn1 O8 90.66(12) . .
O7 Mn1 O8 90.65(12) 5_666 5_666
O7 Mn1 O8 89.34(12) 5_666 .
O7 Mn1 N1 87.25(13) . 5_666
O7 Mn1 N1 92.75(13) . .
O7 Mn1 N1 87.25(13) 5_666 .
O7 Mn1 N1 92.75(13) 5_666 5_666
O8 Mn1 O8 180.00(15) 5_666 .
O8 Mn1 N1 90.22(16) 5_666 5_666
O8 Mn1 N1 90.22(16) . .
O8 Mn1 N1 89.78(16) 5_666 .
O8 Mn1 N1 89.78(16) . 5_666
N1 Mn1 N1 180.0 5_666 .
C6 O1 C15 113.4(3) . .
C17 O2 C16 114.8(4) . .
C13 O3 C18 115.1(2) . .
C19 O5 H5 109.5 . .
C20 O7 Mn1 131.8(2) . .
C26 O8 Mn1 129.0(6) . .
C26A O8 Mn1 116.7(6) . .
C21 N1 Mn1 122.4(4) . .
C21 N1 C25 113.6(5) . .
C25 N1 Mn1 123.2(4) . .
C2 C1 C6 118.6(3) . .
C2 C1 C14 120.9(3) . 2_656
C6 C1 C14 120.4(3) . 2_656
C1 C2 H2 119.3 . .
C1 C2 C3 121.3(3) . .
C3 C2 H2 119.3 . .
C2 C3 C4 118.9(4) . .
C2 C3 C19 118.8(3) . .
C4 C3 C19 122.3(3) . .
C3 C4 H4 119.5 . .
C5 C4 C3 121.0(3) . .
C5 C4 H4 119.5 . .
C4 C5 C6 118.9(3) . .
C4 C5 C7 122.3(3) . .
C6 C5 C7 118.7(3) . .
O1 C6 C1 120.8(3) . .
O1 C6 C5 118.1(3) . .
C1 C6 C5 121.0(3) . .
C5 C7 H7A 109.7 . .
C5 C7 H7B 109.7 . .
C5 C7 C8 110.0(3) . .
H7A C7 H7B 108.2 . .
C8 C7 H7A 109.7 . .
C8 C7 H7B 109.7 . .
C9 C8 C7 118.7(3) . .
C9 C8 C13 118.3(3) . .
C13 C8 C7 123.0(3) . .
C8 C9 H9 119.3 . .
C10 C9 C8 121.4(3) . .
C10 C9 H9 119.3 . .
C9 C10 C11 119.1(3) . .
C9 C10 C20 121.1(3) . .
C11 C10 C20 119.8(3) . .
C10 C11 H11 119.3 . .
C12 C11 C10 121.5(3) . .
C12 C11 H11 119.3 . .
C11 C12 C13 118.5(3) . .
C11 C12 C14 119.8(3) . .
C13 C12 C14 121.7(3) . .
O3 C13 C8 120.7(3) . .
O3 C13 C12 118.1(3) . .
C12 C13 C8 121.2(3) . .
C1 C14 C12 110.3(3) 2_656 .
C1 C14 H14A 109.6 2_656 .
C1 C14 H14B 109.6 2_656 .
C12 C14 H14A 109.6 . .
C12 C14 H14B 109.6 . .
H14A C14 H14B 108.1 . .
O1 C15 H15A 109.7 . .
O1 C15 H15B 109.7 . .
O1 C15 C16 109.9(3) . .
H15A C15 H15B 108.2 . .
C16 C15 H15A 109.7 . .
C16 C15 H15B 109.7 . .
O2 C16 C15 111.8(3) . .
O2 C16 H16A 109.3 . .
O2 C16 H16B 109.3 . .
C15 C16 H16A 109.3 . .
C15 C16 H16B 109.3 . .
H16A C16 H16B 107.9 . .
O2 C17 H17A 109.5 . .
O2 C17 H17B 109.5 . .
O2 C17 C18 110.5(4) . .
H17A C17 H17B 108.1 . .
C18 C17 H17A 109.5 . .
C18 C17 H17B 109.5 . .
O3 C18 C17 106.4(3) . .
O3 C18 H18A 110.5 . .
O3 C18 H18B 110.5 . .
C17 C18 H18A 110.5 . .
C17 C18 H18B 110.5 . .
H18A C18 H18B 108.6 . .
O4 C19 O5 123.2(4) . .
O4 C19 C3 122.8(4) . .
O5 C19 C3 114.0(4) . .
O6 C20 O7 123.8(3) . .
O6 C20 C10 119.0(3) . .
O7 C20 C10 117.2(3) . .
N1 C21 H21 117.7 . .
N1 C21 C22 124.7(7) . .
C22 C21 H21 117.7 . .
C24 C23 H23 120.7 . .
C24 C23 C22 118.6(7) . .
C22 C23 H23 120.7 . .
C23 C24 H24 120.2 . .
C23 C24 C25 119.5(6) . .
C25 C24 H24 120.2 . .
N1 C25 C24 124.2(6) . .
N1 C25 H25 117.9 . .
C24 C25 H25 117.9 . .
O8 C26 H26A 109.5 . .
O8 C26 H26B 109.5 . .
O8 C26 H26C 109.5 . .
H26A C26 H26B 109.5 . .
H26A C26 H26C 109.5 . .
H26B C26 H26C 109.5 . .
H40 C40 H37 76.1 . 2_655
C39 C40 H40 116.2 . .
C39 C40 H37 163.1(10) . 2_655
C39 C40 C35 127.5(12) . .
C35 C40 H40 116.2 . .
C35 C40 H37 41.9(8) . 2_655
C39 C38 H38 120.1 . .
C39 C38 C37 119.8(11) . .
C37 C38 H38 120.1 . .
C40 C39 C38 114.6(11) . .
C40 C39 H39 122.7 . .
C38 C39 H39 122.7 . .
C38 C37 H37 121.4 . .
C38 C37 H35 160.8(11) . 2_655
C38 C37 N36 117.3(10) . .
H37 C37 H35 40.1 . 2_655
N36 C37 H37 121.4 . .
N36 C37 H35 81.5(7) . 2_655
C40 C35 H37 66.4(9) . 2_655
C40 C35 H35 119.6 . .
H35 C35 H37 56.8 . 2_655
N36 C35 C40 120.7(11) . .
N36 C35 H37 160.4(6) . 2_655
N36 C35 H35 119.6 . .
C37 N36 C37 100.8(10) 2_655 .
C35 N36 C37 25.4(6) 2_655 .
C35 N36 C37 25.4(6) . 2_655
C35 N36 C37 120.1(9) 2_655 2_655
C35 N36 C37 120.1(9) . .
C35 N36 C35 143.2(13) . 2_655
C21 C22 H22 120.7 . .
C23 C22 C21 118.5(8) . .
C23 C22 H22 120.7 . .
O8 C26A H26D 109.5 . .
O8 C26A H26E 109.5 . .
O8 C26A H26F 109.5 . .
H26D C26A H26E 109.5 . .
H26D C26A H26F 109.5 . .
H26E C26A H26F 109.5 . .

loop_
_geom_bond_atom_site_label_1
_geom_bond_atom_site_label_2
_geom_bond_distance
_geom_bond_site_symmetry_2
Mn1 O7 2.121(2) 5_666
Mn1 O7 2.121(2) .
Mn1 O8 2.192(4) 5_666
Mn1 O8 2.192(4) .
Mn1 N1 2.283(4) 5_666
Mn1 N1 2.283(4) .
O1 C6 1.360(4) .
O1 C15 1.447(4) .
O2 C16 1.418(5) .
O2 C17 1.409(7) .
O3 C13 1.372(4) .
O3 C18 1.431(4) .
O4 C19 1.219(5) .
O5 H5 0.8400 .
O5 C19 1.312(5) .
O6 C20 1.248(4) .
O7 C20 1.261(4) .
O8 C26 1.381(11) .
O8 C26A 1.461(11) .
N1 C21 1.324(9) .
N1 C25 1.333(6) .
C1 C2 1.376(5) .
C1 C6 1.401(5) .
C1 C14 1.514(5) 2_656
C2 H2 0.9500 .
C2 C3 1.400(5) .
C3 C4 1.403(5) .
C3 C19 1.472(6) .
C4 H4 0.9500 .
C4 C5 1.372(5) .
C5 C6 1.407(5) .
C5 C7 1.516(5) .
C7 H7A 0.9900 .
C7 H7B 0.9900 .
C7 C8 1.522(4) .
C8 C9 1.386(4) .
C8 C13 1.401(5) .
C9 H9 0.9500 .
C9 C10 1.383(4) .
C10 C11 1.387(5) .
C10 C20 1.492(4) .
C11 H11 0.9500 .
C11 C12 1.380(4) .
C12 C13 1.397(5) .
C12 C14 1.521(4) .
C14 H14A 0.9900 .
C14 H14B 0.9900 .
C15 H15A 0.9900 .
C15 H15B 0.9900 .
C15 C16 1.492(6) .
C16 H16A 0.9900 .
C16 H16B 0.9900 .
C17 H17A 0.9900 .
C17 H17B 0.9900 .
C17 C18 1.500(5) .
C18 H18A 0.9900 .
C18 H18B 0.9900 .
C21 H21 0.9500 .
C21 C22 1.377(9) .
C23 H23 0.9500 .
C23 C24 1.326(9) .
C23 C22 1.339(9) .
C24 H24 0.9500 .
C24 C25 1.367(8) .
C25 H25 0.9500 .
C26 H26A 0.9800 .
C26 H26B 0.9800 .
C26 H26C 0.9800 .
C40 H40 0.9500 .
C40 C39 1.327(12) .
C40 H37 1.299(14) 2_655
C40 C35 1.345(13) .
C38 H38 0.9500 .
C38 C39 1.337(12) .
C38 C37 1.431(13) .
C39 H39 0.9500 .
C37 H37 0.9500 .
C37 H35 1.390(16) 2_655
C37 N36 1.446(11) .
C35 H35 0.9500 .
C35 N36 1.187(11) .
C22 H22 0.9500 .
C26A H26D 0.9800 .
C26A H26E 0.9800 .
C26A H26F 0.9800 .

loop_
_geom_torsion_atom_site_label_1
_geom_torsion_atom_site_label_2
_geom_torsion_atom_site_label_3
_geom_torsion_atom_site_label_4
_geom_torsion
_geom_torsion_site_symmetry_1
_geom_torsion_site_symmetry_4
Mn1 O7 C20 O6 17.0(6) . .
Mn1 O7 C20 C10 -162.1(2) . .
Mn1 N1 C21 C22 176.5(9) . .
Mn1 N1 C25 C24 -174.5(6) . .
O1 C15 C16 O2 -83.2(4) . .
O2 C17 C18 O3 60.1(5) . .
N1 C21 C22 C23 -0.8(19) . .
C1 C2 C3 C4 -3.2(5) . .
C1 C2 C3 C19 176.6(3) . .
C2 C1 C6 O1 -178.0(3) . .
C2 C1 C6 C5 5.5(5) . .
C2 C3 C4 C5 2.7(5) . .
C2 C3 C19 O4 1.6(6) . .
C2 C3 C19 O5 -178.6(3) . .
C3 C4 C5 C6 1.9(5) . .
C3 C4 C5 C7 -174.4(3) . .
C4 C3 C19 O4 -178.5(4) . .
C4 C3 C19 O5 1.2(5) . .
C4 C5 C6 O1 177.3(3) . .
C4 C5 C6 C1 -6.0(5) . .
C4 C5 C7 C8 99.0(4) . .
C5 C7 C8 C9 -68.7(4) . .
C5 C7 C8 C13 109.3(3) . .
C6 O1 C15 C16 150.8(3) . .
C6 C1 C2 C3 -0.8(5) . .
C6 C5 C7 C8 -77.2(4) . .
C7 C5 C6 O1 -6.3(4) . .
C7 C5 C6 C1 170.3(3) . .
C7 C8 C9 C10 178.3(3) . .
C7 C8 C13 O3 2.7(4) . .
C7 C8 C13 C12 -175.1(3) . .
C8 C9 C10 C11 -2.9(5) . .
C8 C9 C10 C20 178.1(3) . .
C9 C8 C13 O3 -179.3(3) . .
C9 C8 C13 C12 2.8(4) . .
C9 C10 C11 C12 2.7(5) . .
C9 C10 C20 O6 7.3(5) . .
C9 C10 C20 O7 -173.6(3) . .
C10 C11 C12 C13 0.3(4) . .
C10 C11 C12 C14 -177.7(3) . .
C11 C10 C20 O6 -171.6(3) . .
C11 C10 C20 O7 7.5(5) . .
C11 C12 C13 O3 179.0(3) . .
C11 C12 C13 C8 -3.1(4) . .
C11 C12 C14 C1 64.5(4) . 2_656
C13 O3 C18 C17 -159.2(4) . .
C13 C8 C9 C10 0.2(4) . .
C13 C12 C14 C1 -113.4(3) . 2_656
C14 C1 C2 C3 174.9(3) 2_656 .
C14 C1 C6 O1 6.3(5) 2_656 .
C14 C1 C6 C5 -170.2(3) 2_656 .
C14 C12 C13 O3 -3.0(4) . .
C14 C12 C13 C8 174.9(3) . .
C15 O1 C6 C1 88.5(4) . .
C15 O1 C6 C5 -94.8(3) . .
C16 O2 C17 C18 -101.0(4) . .
C17 O2 C16 C15 141.3(3) . .
C18 O3 C13 C8 76.2(4) . .
C18 O3 C13 C12 -105.9(4) . .
C19 C3 C4 C5 -177.2(3) . .
C20 C10 C11 C12 -178.4(3) . .
C21 N1 C25 C24 -4.4(12) . .
C23 C24 C25 N1 -3.2(12) . .
C24 C23 C22 C21 -7.1(16) . .
C25 N1 C21 C22 6.4(16) . .
C40 C35 N36 C37 0.8(3) . .
C40 C35 N36 C37 -43.7(11) . 2_655
C40 C35 N36 C35 -13.6(3) . 2_655
C38 C37 N36 C37 17.8(3) . 2_655
C38 C37 N36 C35 -0.1(3) . .
C38 C37 N36 C35 159.6(12) . 2_655
C39 C40 C35 N36 -2.5(8) . .
C39 C38 C37 N36 0.8(6) . .
C37 C38 C39 C40 -2.1(8) . .
C35 C40 C39 C38 3.1(9) . .
C22 C23 C24 C25 9.0(14) . .
